data_7051548
loop_
_publ_author_name
'Mike Ward'
'Harry Adams'
'J. Jeffery'
'T. Riis-Johannessen'
'Tanya K. Ronson'

_publ_section_title
;
Mixed Ligand Helicates and Mesocates
;
_journal_name_full 'New Journal of Chemistry'
_journal_paper_doi 10.1039/b515154f
_journal_year 2006
_chemical_formula_sum 'C58 H44 Cu2 N8 O4'
_chemical_formula_weight 1044.09
_space_group_IT_number 61
_symmetry_cell_setting orthorhombic
_symmetry_space_group_name_Hall '-P 2ac 2ab'
_symmetry_space_group_name_H-M 'P b c a'
_cell_angle_alpha 90.00
_cell_angle_beta 90.00
_cell_angle_gamma 90.00
_cell_formula_units_Z 8
_cell_length_a 11.4252(7)
_cell_length_b 25.7105(16)
_cell_length_c 31.2552(19)
_cell_measurement_temperature 100(2)
_cell_volume 9181.1(10)
_diffrn_ambient_temperature 100(2)
_exptl_crystal_density_diffrn 1.511
_cod_database_code 7051548

loop_
_symmetry_equiv_pos_as_xyz
'x, y, z'
'-x+1/2, -y, z+1/2'
'-x, y+1/2, -z+1/2'
'x+1/2, -y+1/2, -z'
'-x, -y, -z'
'x-1/2, y, -z-1/2'
'x, -y-1/2, z-1/2'
'-x-1/2, y-1/2, z'

loop_
_atom_site_label
_atom_site_type_symbol
_atom_site_fract_x
_atom_site_fract_y
_atom_site_fract_z
_atom_site_U_iso_or_equiv
_atom_site_adp_type
_atom_site_occupancy
_atom_site_symmetry_multiplicity
_atom_site_calc_flag
_atom_site_refinement_flags
_atom_site_disorder_assembly
_atom_site_disorder_group
Cu1 Cu 0.13950(7) 0.10552(4) 0.32460(2) 0.0231(2) Uani 1 1 d . . .
Cu2 Cu 0.68881(7) 0.19783(4) 0.44666(2) 0.0250(2) Uani 1 1 d . . .
O11 O 0.1119(3) 0.16213(15) 0.28844(11) 0.0223(10) Uani 1 1 d . . .
C12 C 0.1081(5) 0.2127(2) 0.29866(19) 0.0244(16) Uani 1 1 d . . .
C13 C 0.1008(5) 0.2309(3) 0.34101(18) 0.0232(16) Uani 1 1 d . . .
C14 C 0.1015(5) 0.2844(3) 0.3479(2) 0.0309(18) Uani 1 1 d . . .
H58 H 0.0964 0.2969 0.3757 0.037 Uiso 1 1 calc R . .
C15 C 0.1097(6) 0.3197(2) 0.3143(2) 0.0384(19) Uani 1 1 d . . .
H38 H 0.1118 0.3552 0.3198 0.046 Uiso 1 1 calc R . .
C16 C 0.1147(5) 0.3016(3) 0.2732(2) 0.0333(17) Uani 1 1 d . . .
H29 H 0.1179 0.3249 0.2505 0.040 Uiso 1 1 calc R . .
C17 C 0.1149(5) 0.2493(3) 0.26546(19) 0.0269(17) Uani 1 1 d . . .
H36 H 0.1198 0.2376 0.2374 0.032 Uiso 1 1 calc R . .
N21 N 0.0948(4) 0.1443(2) 0.37662(14) 0.0204(13) Uani 1 1 d . . .
C22 C 0.0896(5) 0.1970(3) 0.37827(17) 0.0220(15) Uani 1 1 d . . .
C23 C 0.0697(5) 0.2120(3) 0.42062(19) 0.0299(17) Uani 1 1 d . . .
H56 H 0.0630 0.2458 0.4308 0.036 Uiso 1 1 calc R . .
C24 C 0.0621(5) 0.1673(3) 0.4442(2) 0.0353(18) Uani 1 1 d . . .
H53 H 0.0490 0.1653 0.4735 0.042 Uiso 1 1 calc R . .
N25 N 0.0769(4) 0.1269(2) 0.41728(15) 0.0273(14) Uani 1 1 d . . .
C26 C 0.0819(5) 0.0717(2) 0.43013(19) 0.0282(17) Uani 1 1 d . . .
H41A H 0.0684 0.0499 0.4053 0.034 Uiso 1 1 calc R . .
H41B H 0.0202 0.0647 0.4507 0.034 Uiso 1 1 calc R . .
C31 C 0.1970(5) 0.0580(2) 0.44944(19) 0.0233(15) Uani 1 1 d . . .
C32 C 0.2147(5) 0.0606(2) 0.49336(19) 0.0327(18) Uani 1 1 d . . .
H28 H 0.1514 0.0662 0.5115 0.039 Uiso 1 1 calc R . .
C33 C 0.3254(5) 0.0549(2) 0.51040(19) 0.0335(18) Uani 1 1 d . . .
H49 H 0.3362 0.0562 0.5399 0.040 Uiso 1 1 calc R . .
C34 C 0.4206(5) 0.0474(2) 0.48340(19) 0.0311(17) Uani 1 1 d . . .
H44 H 0.4958 0.0463 0.4947 0.037 Uiso 1 1 calc R . .
C35 C 0.4042(5) 0.0414(2) 0.43942(18) 0.0269(17) Uani 1 1 d . . .
C36 C 0.2922(5) 0.0468(2) 0.42302(19) 0.0253(16) Uani 1 1 d . . .
H39 H 0.2801 0.0429 0.3938 0.030 Uiso 1 1 calc R . .
C41 C 0.6990(5) 0.0597(2) 0.38669(18) 0.0266(16) Uani 1 1 d . . .
C42 C 0.6869(6) 0.0279(2) 0.35051(19) 0.0323(17) Uani 1 1 d . . .
H22 H 0.7469 0.0261 0.3304 0.039 Uiso 1 1 calc R . .
C43 C 0.5851(6) -0.0009(3) 0.3447(2) 0.0356(18) Uani 1 1 d . . .
H46 H 0.5779 -0.0227 0.3211 0.043 Uiso 1 1 calc R . .
C44 C 0.4948(5) 0.0028(2) 0.37389(19) 0.0291(17) Uani 1 1 d . . .
H34 H 0.4264 -0.0160 0.3694 0.035 Uiso 1 1 calc R . .
C45 C 0.5039(5) 0.0339(2) 0.40963(19) 0.0259(16) Uani 1 1 d . . .
C46 C 0.6071(5) 0.0611(2) 0.41660(18) 0.0255(16) Uani 1 1 d . . .
H32 H 0.6156 0.0805 0.4415 0.031 Uiso 1 1 calc R . .
N51 N 0.7622(4) 0.1876(2) 0.39024(15) 0.0236(13) Uani 1 1 d . . .
C52 C 0.7735(5) 0.2258(3) 0.35966(18) 0.0240(16) Uani 1 1 d . . .
C53 C 0.8159(5) 0.2034(3) 0.32212(18) 0.0333(17) Uani 1 1 d . . .
H19 H 0.8314 0.2204 0.2965 0.040 Uiso 1 1 calc R . .
C54 C 0.8304(5) 0.1514(3) 0.33025(19) 0.0353(18) Uani 1 1 d . . .
H26 H 0.8570 0.1266 0.3109 0.042 Uiso 1 1 calc R . .
N55 N 0.7996(4) 0.1428(2) 0.37082(15) 0.0289(13) Uani 1 1 d . . .
C56 C 0.8052(5) 0.0918(2) 0.39244(18) 0.0295(17) Uani 1 1 d . . .
H52A H 0.8721 0.0727 0.3815 0.035 Uiso 1 1 calc R . .
H52B H 0.8176 0.0974 0.4228 0.035 Uiso 1 1 calc R . .
O61 O 0.6529(3) 0.26794(15) 0.43509(11) 0.0247(10) Uani 1 1 d . . .
C62 C 0.6911(5) 0.2982(3) 0.40439(18) 0.0241(15) Uani 1 1 d . . .
C63 C 0.7512(5) 0.2803(3) 0.36834(18) 0.0260(17) Uani 1 1 d . . .
C64 C 0.7927(5) 0.3173(3) 0.33817(19) 0.0343(18) Uani 1 1 d . . .
H18 H 0.8308 0.3055 0.3137 0.041 Uiso 1 1 calc R . .
C65 C 0.7783(5) 0.3695(3) 0.3440(2) 0.039(2) Uani 1 1 d . . .
H57 H 0.8096 0.3929 0.3245 0.047 Uiso 1 1 calc R . .
C66 C 0.7165(5) 0.3875(3) 0.3795(2) 0.0334(17) Uani 1 1 d . . .
H15 H 0.7049 0.4230 0.3834 0.040 Uiso 1 1 calc R . .
C67 C 0.6724(5) 0.3523(2) 0.40882(18) 0.0256(16) Uani 1 1 d . . .
H47 H 0.6294 0.3645 0.4320 0.031 Uiso 1 1 calc R . .
O71 O 0.0754(3) 0.03957(16) 0.33735(11) 0.0235(10) Uani 1 1 d . . .
C72 C 0.0975(5) -0.0053(3) 0.31727(17) 0.0245(16) Uani 1 1 d . . .
C73 C 0.1916(5) -0.0150(2) 0.28989(17) 0.0240(16) Uani 1 1 d . . .
C74 C 0.2049(6) -0.0640(3) 0.27117(18) 0.0318(17) Uani 1 1 d . . .
H45 H 0.2689 -0.0703 0.2535 0.038 Uiso 1 1 calc R . .
C75 C 0.1245(6) -0.1034(3) 0.27843(18) 0.0358(17) Uani 1 1 d . . .
H54 H 0.1324 -0.1353 0.2647 0.043 Uiso 1 1 calc R . .
C76 C 0.0330(5) -0.0949(2) 0.30623(18) 0.0306(17) Uani 1 1 d . . .
H55 H -0.0194 -0.1216 0.3123 0.037 Uiso 1 1 calc R . .
C77 C 0.0188(5) -0.0464(2) 0.32516(18) 0.0260(16) Uani 1 1 d . . .
H10 H -0.0441 -0.0409 0.3435 0.031 Uiso 1 1 calc R . .
N81 N 0.2669(4) 0.0753(2) 0.29095(13) 0.0199(13) Uani 1 1 d . . .
C82 C 0.2820(5) 0.0248(3) 0.28116(17) 0.0226(16) Uani 1 1 d . . .
C83 C 0.3916(5) 0.0181(3) 0.26200(18) 0.0282(17) Uani 1 1 d . . .
H25 H 0.4233 -0.0128 0.2518 0.034 Uiso 1 1 calc R . .
C84 C 0.4429(5) 0.0661(3) 0.26119(17) 0.0276(17) Uani 1 1 d . . .
H50 H 0.5170 0.0738 0.2506 0.033 Uiso 1 1 calc R . .
N85 N 0.3677(4) 0.1002(2) 0.27841(14) 0.0234(12) Uani 1 1 d . . .
C86 C 0.3833(5) 0.1568(2) 0.28114(17) 0.0272(17) Uani 1 1 d . . .
H21A H 0.3171 0.1734 0.2674 0.033 Uiso 1 1 calc R . .
H21B H 0.4528 0.1662 0.2651 0.033 Uiso 1 1 calc R . .
C91 C 0.3949(5) 0.1783(2) 0.32591(18) 0.0205(15) Uani 1 1 d . . .
C92 C 0.4080(5) 0.1471(2) 0.36119(18) 0.0251(16) Uani 1 1 d . . .
H1 H 0.4122 0.1112 0.3578 0.030 Uiso 1 1 calc R . .
C93 C 0.4149(5) 0.1689(3) 0.40229(18) 0.0275(17) Uani 1 1 d . . .
H13 H 0.4220 0.1472 0.4260 0.033 Uiso 1 1 calc R . .
C94 C 0.4113(5) 0.2214(2) 0.40801(18) 0.0206(16) Uani 1 1 d . . .
C95 C 0.4023(5) 0.2534(2) 0.37208(19) 0.0270(16) Uani 1 1 d . . .
H17 H 0.4022 0.2893 0.3755 0.032 Uiso 1 1 calc R . .
C96 C 0.3934(5) 0.2323(2) 0.33154(19) 0.0288(17) Uani 1 1 d . . .
H42 H 0.3865 0.2541 0.3079 0.035 Uiso 1 1 calc R . .
N101 N 0.5613(4) 0.19066(19) 0.48862(13) 0.0201(12) Uani 1 1 d . . .
C102 C 0.5637(5) 0.1618(2) 0.52474(18) 0.0221(16) Uani 1 1 d . . .
C103 C 0.4542(5) 0.1635(2) 0.54472(18) 0.0240(16) Uani 1 1 d . . .
H8 H 0.4327 0.1472 0.5701 0.029 Uiso 1 1 calc R . .
C104 C 0.3845(5) 0.1944(2) 0.51896(17) 0.0273(16) Uani 1 1 d . . .
H35 H 0.3061 0.2024 0.5237 0.033 Uiso 1 1 calc R . .
N105 N 0.4501(4) 0.21100(18) 0.48586(14) 0.0210(13) Uani 1 1 d . . .
C106 C 0.4107(5) 0.2456(2) 0.45217(17) 0.0247(16) Uani 1 1 d . . .
H14A H 0.4606 0.2761 0.4519 0.030 Uiso 1 1 calc R . .
H14B H 0.3319 0.2571 0.4587 0.030 Uiso 1 1 calc R . .
O111 O 0.7833(3) 0.15025(16) 0.47650(12) 0.0299(11) Uani 1 1 d . . .
C112 C 0.7702(5) 0.1307(2) 0.51495(18) 0.0217(16) Uani 1 1 d . . .
C113 C 0.6677(5) 0.1348(2) 0.54022(16) 0.0179(15) Uani 1 1 d . . .
C114 C 0.6669(5) 0.1121(2) 0.58092(17) 0.0258(16) Uani 1 1 d . . .
H11 H 0.5985 0.1139 0.5970 0.031 Uiso 1 1 calc R . .
C115 C 0.7614(5) 0.0875(2) 0.59815(18) 0.0267(17) Uani 1 1 d . . .
H40 H 0.7583 0.0738 0.6257 0.032 Uiso 1 1 calc R . .
C116 C 0.8629(5) 0.0833(2) 0.5737(2) 0.0305(17) Uani 1 1 d . . .
H37 H 0.9282 0.0663 0.5846 0.037 Uiso 1 1 calc R . .
C117 C 0.8659(5) 0.1043(2) 0.53354(18) 0.0280(15) Uani 1 1 d . . .
H30 H 0.9344 0.1011 0.5177 0.034 Uiso 1 1 calc R . .

loop_
_atom_site_aniso_label
_atom_site_aniso_U_11
_atom_site_aniso_U_22
_atom_site_aniso_U_33
_atom_site_aniso_U_23
_atom_site_aniso_U_13
_atom_site_aniso_U_12
Cu1 0.0232(5) 0.0248(5) 0.0214(4) -0.0020(5) 0.0022(4) -0.0003(5)
Cu2 0.0200(5) 0.0364(6) 0.0187(5) 0.0017(5) 0.0024(4) -0.0002(5)
O11 0.031(3) 0.017(3) 0.019(2) 0.0043(19) -0.0006(18) 0.000(2)
C12 0.012(4) 0.033(5) 0.028(4) 0.016(4) -0.003(3) 0.001(3)
C13 0.014(4) 0.031(5) 0.024(4) 0.000(3) 0.001(3) -0.005(3)
C14 0.042(5) 0.024(5) 0.027(4) -0.003(3) 0.006(3) -0.010(4)
C15 0.046(5) 0.021(4) 0.048(5) -0.002(4) 0.010(3) 0.001(4)
C16 0.027(4) 0.040(5) 0.033(4) 0.011(4) -0.001(3) 0.002(4)
C17 0.022(4) 0.033(5) 0.026(4) -0.005(4) 0.001(3) -0.003(4)
N21 0.019(3) 0.024(4) 0.019(3) -0.003(3) 0.006(2) 0.004(3)
C22 0.011(4) 0.026(5) 0.030(4) -0.010(4) 0.004(3) 0.007(3)
C23 0.032(4) 0.026(5) 0.031(4) -0.007(4) 0.011(3) 0.001(3)
C24 0.046(5) 0.029(4) 0.031(4) 0.006(4) 0.007(3) 0.005(4)
N25 0.034(4) 0.024(4) 0.025(3) -0.003(3) 0.002(2) 0.001(3)
C26 0.025(4) 0.026(5) 0.033(4) 0.004(3) 0.007(3) -0.002(3)
C31 0.017(4) 0.020(4) 0.032(4) -0.002(3) 0.000(3) 0.001(3)
C32 0.029(4) 0.039(5) 0.030(4) -0.003(3) 0.007(3) 0.004(4)
C33 0.040(5) 0.032(5) 0.028(4) 0.000(3) -0.005(4) 0.010(4)
C34 0.027(4) 0.033(5) 0.034(4) 0.001(3) -0.007(3) 0.001(3)
C35 0.021(4) 0.029(5) 0.031(4) 0.006(3) -0.001(3) 0.003(3)
C36 0.033(4) 0.014(4) 0.029(4) -0.003(3) 0.002(3) 0.003(3)
C41 0.016(4) 0.033(5) 0.031(4) 0.007(3) -0.002(3) 0.009(3)
C42 0.029(4) 0.030(5) 0.038(4) 0.004(3) 0.002(3) 0.007(4)
C43 0.035(5) 0.033(5) 0.038(4) -0.003(4) -0.004(3) 0.007(4)
C44 0.024(4) 0.023(4) 0.040(4) 0.005(4) 0.001(3) 0.001(3)
C45 0.024(4) 0.019(4) 0.034(4) 0.011(3) -0.002(3) 0.002(3)
C46 0.026(4) 0.030(4) 0.020(3) 0.006(3) -0.002(3) 0.003(4)
N51 0.016(3) 0.031(4) 0.024(3) -0.006(3) 0.003(2) 0.003(3)
C52 0.022(4) 0.035(5) 0.015(4) 0.004(3) 0.001(3) 0.000(3)
C53 0.026(4) 0.054(5) 0.020(4) -0.001(4) 0.003(3) -0.002(4)
C54 0.035(4) 0.045(5) 0.026(4) 0.001(4) 0.001(3) 0.005(4)
N55 0.029(3) 0.039(4) 0.019(3) -0.002(3) 0.004(2) -0.006(3)
C56 0.022(4) 0.038(5) 0.028(4) 0.002(3) 0.003(3) 0.009(4)
O61 0.029(3) 0.023(3) 0.021(2) 0.008(2) 0.0002(19) 0.000(2)
C62 0.015(3) 0.035(5) 0.022(4) 0.005(4) -0.009(3) -0.001(4)
C63 0.018(4) 0.044(5) 0.016(4) -0.001(4) -0.008(3) -0.006(3)
C64 0.037(4) 0.043(5) 0.023(4) 0.004(3) 0.000(3) -0.002(4)
C65 0.034(5) 0.049(6) 0.034(4) 0.013(4) -0.002(3) -0.007(4)
C66 0.029(4) 0.029(5) 0.042(4) 0.008(4) -0.011(3) 0.003(4)
C67 0.018(4) 0.030(5) 0.029(4) 0.000(3) -0.001(3) 0.000(3)
O71 0.021(2) 0.023(3) 0.026(2) -0.001(2) 0.0110(18) -0.007(2)
C72 0.028(4) 0.032(5) 0.013(3) 0.005(3) -0.010(3) 0.002(4)
C73 0.019(4) 0.036(5) 0.016(3) 0.004(3) -0.001(3) 0.003(4)
C74 0.035(4) 0.035(5) 0.025(4) -0.003(4) 0.007(3) 0.007(4)
C75 0.046(5) 0.027(4) 0.034(4) -0.005(4) 0.003(4) -0.002(4)
C76 0.028(4) 0.029(5) 0.035(4) -0.003(4) -0.006(3) -0.005(3)
C77 0.035(4) 0.029(4) 0.014(3) 0.000(3) -0.005(3) -0.002(4)
N81 0.017(3) 0.030(4) 0.012(3) 0.001(2) 0.001(2) -0.005(3)
C82 0.015(4) 0.031(5) 0.022(4) -0.004(3) 0.003(3) 0.006(3)
C83 0.029(4) 0.023(5) 0.032(4) 0.000(3) -0.001(3) 0.006(4)
C84 0.018(4) 0.039(5) 0.025(4) 0.000(3) 0.003(3) 0.005(4)
N85 0.017(3) 0.029(4) 0.024(3) -0.002(3) 0.000(2) 0.003(3)
C86 0.026(4) 0.030(5) 0.025(4) 0.008(3) 0.003(3) -0.005(3)
C91 0.014(3) 0.028(4) 0.019(4) 0.002(3) 0.003(3) -0.004(3)
C92 0.022(4) 0.021(4) 0.032(4) -0.003(4) -0.003(3) -0.002(3)
C93 0.034(4) 0.033(5) 0.015(4) 0.004(3) -0.001(3) 0.001(4)
C94 0.009(4) 0.023(5) 0.030(4) -0.003(4) 0.000(3) -0.001(3)
C95 0.036(4) 0.012(4) 0.033(4) 0.002(3) -0.001(3) -0.005(3)
C96 0.023(4) 0.032(5) 0.031(4) 0.004(4) -0.006(3) -0.004(3)
N101 0.016(3) 0.030(3) 0.015(3) -0.001(3) 0.000(2) -0.001(3)
C102 0.023(4) 0.027(4) 0.016(4) -0.007(3) 0.008(3) -0.003(3)
C103 0.023(4) 0.028(4) 0.020(4) -0.003(3) -0.001(3) -0.004(3)
C104 0.025(4) 0.034(4) 0.023(4) -0.005(3) 0.007(3) -0.007(4)
N105 0.018(3) 0.028(4) 0.016(3) 0.000(3) 0.003(2) 0.000(3)
C106 0.022(4) 0.022(4) 0.030(4) 0.000(3) 0.003(3) 0.006(3)
O111 0.025(3) 0.046(3) 0.019(2) 0.013(2) 0.0028(17) 0.008(2)
C112 0.021(4) 0.023(4) 0.021(4) 0.003(3) -0.006(3) 0.003(3)
C113 0.016(4) 0.017(4) 0.021(4) -0.006(3) -0.002(3) -0.003(3)
C114 0.024(4) 0.026(4) 0.027(4) 0.004(3) 0.004(3) -0.003(4)
C115 0.031(4) 0.030(5) 0.019(4) 0.007(3) -0.005(3) 0.000(3)
C116 0.021(4) 0.029(4) 0.042(4) 0.002(3) -0.009(3) -0.002(3)
C117 0.024(4) 0.032(4) 0.028(4) -0.005(4) 0.008(3) 0.001(4)

loop_
_geom_bond_atom_site_label_1
_geom_bond_atom_site_label_2
_geom_bond_distance
_geom_bond_site_symmetry_2
_geom_bond_publ_flag
Cu1 O11 1.870(4) . ?
Cu1 O71 1.890(4) . ?
Cu1 N81 1.956(5) . ?
Cu1 N21 1.974(4) . ?
Cu2 O111 1.879(4) . ?
Cu2 O61 1.884(4) . ?
Cu2 N101 1.968(4) . ?
Cu2 N51 1.970(5) . ?
O11 C12 1.338(7) . ?
C12 C17 1.404(8) . ?
C12 C13 1.407(8) . ?
C13 C14 1.393(8) . ?
C13 C22 1.460(8) . ?
C14 C15 1.388(8) . ?
C15 C16 1.368(8) . ?
C16 C17 1.367(8) . ?
N21 C22 1.358(7) . ?
N21 N25 1.363(6) . ?
C22 C23 1.397(7) . ?
C23 C24 1.366(8) . ?
C24 N25 1.349(7) . ?
N25 C26 1.476(7) . ?
C26 C31 1.489(7) . ?
C31 C32 1.389(8) . ?
C31 C36 1.395(8) . ?
C32 C33 1.379(8) . ?
C33 C34 1.391(8) . ?
C34 C35 1.395(8) . ?
C35 C36 1.386(7) . ?
C35 C45 1.484(8) . ?
C41 C42 1.402(8) . ?
C41 C46 1.406(8) . ?
C41 C56 1.477(8) . ?
C42 C43 1.391(8) . ?
C43 C44 1.382(8) . ?
C44 C45 1.378(8) . ?
C45 C46 1.387(8) . ?
N51 N55 1.371(6) . ?
N51 C52 1.376(7) . ?
C52 C53 1.395(8) . ?
C52 C63 1.449(8) . ?
C53 C54 1.370(8) . ?
C54 N55 1.334(7) . ?
N55 C56 1.477(7) . ?
O61 C62 1.310(6) . ?
C62 C63 1.397(8) . ?
C62 C67 1.414(8) . ?
C63 C64 1.420(8) . ?
C64 C65 1.364(8) . ?
C65 C66 1.393(8) . ?
C66 C67 1.384(8) . ?
O71 C72 1.337(7) . ?
C72 C73 1.396(8) . ?
C72 C77 1.409(8) . ?
C73 C74 1.398(8) . ?
C73 C82 1.479(8) . ?
C74 C75 1.385(8) . ?
C75 C76 1.378(8) . ?
C76 C77 1.389(8) . ?
N81 C82 1.346(7) . ?
N81 N85 1.373(6) . ?
C82 C83 1.399(7) . ?
C83 C84 1.366(8) . ?
C84 N85 1.340(7) . ?
N85 C86 1.470(7) . ?
C86 C91 1.511(8) . ?
C91 C92 1.373(8) . ?
C91 C96 1.398(8) . ?
C92 C93 1.404(8) . ?
C93 C94 1.363(8) . ?
C94 C95 1.395(8) . ?
C94 C106 1.514(7) . ?
C95 C96 1.382(8) . ?
N101 C102 1.352(7) . ?
N101 N105 1.377(6) . ?
C102 C103 1.398(7) . ?
C102 C113 1.459(8) . ?
C103 C104 1.384(7) . ?
C104 N105 1.347(7) . ?
N105 C106 1.450(7) . ?
O111 C112 1.312(6) . ?
C112 C117 1.411(7) . ?
C112 C113 1.416(7) . ?
C113 C114 1.399(7) . ?
C114 C115 1.363(7) . ?
C115 C116 1.393(8) . ?
C116 C117 1.366(7) . ?
